data_1000159
loop_
_publ_author_name
'Ferey, G'
'de Pape, R'
'Boucher, B'

_publ_section_title
;
Structure magnetique du fluorure antiferromagnetique Mn Cr F~5~
;
_journal_coden_ASTM ACBCAR
_journal_name_full 'Acta Crystallographica B (24,1968-38,1982)'
_journal_page_first 1084
_journal_page_last 1091
_journal_paper_doi 10.1107/S0567740878004975
_journal_volume 34
_journal_year 1978
_chemical_formula_structural 'Mn (Cr F5)'
_chemical_formula_sum 'Cr F5 Mn'
_chemical_name_systematic 'Manganese catena-pentafluorochromate(III)'
_space_group_IT_number 15
_symmetry_cell_setting monoclinic
_symmetry_Int_Tables_number 15
_symmetry_space_group_name_Hall '-C 2yc'
_symmetry_space_group_name_H-M 'C 1 2/c 1'
_cell_angle_alpha 90
_cell_angle_beta 115.46(7)
_cell_angle_gamma 90
_cell_formula_units_Z 4
_cell_length_a 8.856(5)
_cell_length_b 6.291(3)
_cell_length_c 7.381(4)
_cell_volume 371.3
_cod_database_code 1000159

loop_
_symmetry_equiv_pos_as_xyz
x,y,z
-x,y,1/2-z
-x,-y,-z
x,-y,1/2+z
1/2+x,1/2+y,z
1/2-x,1/2+y,1/2-z
1/2-x,1/2-y,-z
1/2+x,1/2-y,1/2+z

loop_
_atom_site_label
_atom_site_type_symbol
_atom_site_symmetry_multiplicity
_atom_site_Wyckoff_symbol
_atom_site_fract_x
_atom_site_fract_y
_atom_site_fract_z
_atom_site_occupancy
_atom_site_attached_hydrogens
_atom_site_calc_flag
Cr1 Cr3+ 4 a 0. 0. 0. 1. 0 d
Mn1 Mn2+ 4 e 0. 0.4993(77) 0.25 1. 0 d
F1 F1- 4 e 0. 0.9203(9) 0.25 1. 0 d
F2 F1- 8 f 0.0155(4) 0.7025(6) 0.9666(4) 1. 0 d
F3 F1- 8 f 0.2397(4) 0.0330(9) 0.1235(4) 1. 0 d

loop_
_atom_type_symbol
_atom_type_oxidation_number
Cr3+ 3.000
Mn2+ 2.000
F1- -1.000
